data_2019943
loop_
_publ_author_name
'Bechtoldt, Alexander'
'Lerner, Hans-Wolfram'
'Bolte, Michael'

_publ_section_title
;
 The first example of a two-coordinated Au^I^ atom bonded to an Fe^II^
 atom and an N-heterocyclic carbene (NHC) ligand
;
_journal_coeditor_code EG3184
_journal_issue 6
_journal_name_full 'Acta Crystallographica Section C'
_journal_page_first
;
;
_journal_paper_doi 10.1107/S205322961500892X
_journal_volume 71
_journal_year 2015
_chemical_formula_iupac '[Au Fe (C5 H5) (C27 H36 N2) (C O)2], 3C6 H6'
_chemical_formula_moiety 'C34 H41 Au Fe N2 O2, 3(C6 H6)'
_chemical_formula_sum 'C52 H59 Au Fe N2 O2'
_chemical_formula_weight 996.82
_chemical_name_systematic
;[1,3-Bis(2,6-diisopropylphenyl)imidazol-2-ylidene-2\k<i>C</i>^2^]dicarbonyl-1\k<i>C</i>-(1\h^5^-cyclopentadienyl)gold(0)iron(II)(<i>Au</i>---<i>Fe</i>)
benzene trisolvate
;
_space_group_crystal_system triclinic
_space_group_IT_number 2
_space_group_name_Hall '-P 1'
_space_group_name_H-M_alt 'P -1'
_symmetry_space_group_name_Hall '-P 1'
_symmetry_space_group_name_H-M 'P -1'
_atom_sites_solution_hydrogens geom
_audit_creation_method SHELXL-2014/6
_cell_angle_alpha 110.037(3)
_cell_angle_beta 104.524(3)
_cell_angle_gamma 103.208(3)
_cell_formula_units_Z 2
_cell_length_a 10.0579(4)
_cell_length_b 16.3027(6)
_cell_length_c 16.7074(6)
_cell_measurement_reflns_used 58383
_cell_measurement_temperature 173(2)
_cell_measurement_theta_max 30.2
_cell_measurement_theta_min 2.7
_cell_volume 2337.83(18)
_computing_cell_refinement
;
X-Area (Stoe & Cie, 2001)
;
_computing_data_collection
;
X-Area (Stoe & Cie, 2001)
;
_computing_data_reduction
;
X-Area (Stoe & Cie, 2001)
;
_computing_molecular_graphics
;
XP (Sheldrick, 2008) and Mercury (Macrae <i>et al.</i>, 2006)
;
_computing_publication_material
;
publcif (Westrip, 2010)
;
_computing_structure_refinement
;
SHELXL2014 (Sheldrick, 2015)
;
_computing_structure_solution
;
SHELXS97 (Sheldrick, 2008)
;
_diffrn_ambient_temperature 173(2)
_diffrn_measured_fraction_theta_full 0.998
_diffrn_measured_fraction_theta_max 0.993
_diffrn_measurement_device_type 'STOE IPDS II two-circle-diffractometer'
_diffrn_measurement_method \w
_diffrn_radiation_type MoK\a
_diffrn_radiation_wavelength 0.71073
_diffrn_reflns_av_R_equivalents 0.0821
_diffrn_reflns_limit_h_max 14
_diffrn_reflns_limit_h_min -13
_diffrn_reflns_limit_k_max 22
_diffrn_reflns_limit_k_min -22
_diffrn_reflns_limit_l_max 23
_diffrn_reflns_limit_l_min -23
_diffrn_reflns_number 58383
_diffrn_reflns_theta_full 25.000
_diffrn_reflns_theta_max 29.772
_diffrn_reflns_theta_min 2.682
_exptl_absorpt_coefficient_mu 3.484
_exptl_absorpt_correction_T_max 0.477
_exptl_absorpt_correction_T_min 0.356
_exptl_absorpt_correction_type multi-scan
_exptl_absorpt_process_details
;
X-Area (Stoe & Cie, 2001)
;
_exptl_crystal_colour 'light yellow'
_exptl_crystal_density_diffrn 1.416
_exptl_crystal_description block
_exptl_crystal_F_000 1012
_exptl_crystal_size_max 0.260
_exptl_crystal_size_mid 0.240
_exptl_crystal_size_min 0.210
_refine_diff_density_max 1.402
_refine_diff_density_min -2.080
_refine_ls_extinction_coef 0.0136(5)
_refine_ls_extinction_expression Fc^*^=kFc[1+0.001xFc^2^\l^3^/sin(2\q)]^-1/4^
_refine_ls_extinction_method SHELXL
_refine_ls_goodness_of_fit_ref 1.080
_refine_ls_hydrogen_treatment constr
_refine_ls_matrix_type full
_refine_ls_number_parameters 524
_refine_ls_number_reflns 13245
_refine_ls_number_restraints 12
_refine_ls_restrained_S_all 1.083
_refine_ls_R_factor_all 0.0356
_refine_ls_R_factor_gt 0.0333
_refine_ls_shift/su_max 0.002
_refine_ls_shift/su_mean 0.000
_refine_ls_structure_factor_coef Fsqd
_refine_ls_weighting_details 'w=1/[\s^2^(Fo^2^)+(0.0483P)^2^+1.1822P] where P=(Fo^2^+2Fc^2^)/3'
_refine_ls_weighting_scheme calc
_refine_ls_wR_factor_gt 0.0862
_refine_ls_wR_factor_ref 0.0877
_reflns_number_gt 12614
_reflns_number_total 13245
_reflns_threshold_expression I>2\s(I)
_cod_data_source_file eg3184sup1.cf
_cod_data_source_block I
_cod_original_cell_volume 2337.83(16)
_cod_database_code 2019943
_shelx_space_group_comment
;
The symmetry employed for this shelxl refinement is uniquely defined
by the following loop, which should always be used as a source of
symmetry information in preference to the above space-group names.
They are only intended as comments.
;
_shelx_estimated_absorpt_t_min 0.464
_shelx_estimated_absorpt_t_max 0.528
_shelxl_version_number 2014/6

loop_
_space_group_symop_operation_xyz
'x, y, z'
'-x, -y, -z'

loop_
_atom_site_type_symbol
_atom_site_label
_atom_site_fract_x
_atom_site_fract_y
_atom_site_fract_z
_atom_site_U_iso_or_equiv
_atom_site_adp_type
_atom_site_calc_flag
_atom_site_occupancy
Au Au1 0.37489(2) 0.33945(2) 0.21016(2) 0.02569(5) Uani d 1
Fe Fe1 0.18305(4) 0.41298(3) 0.18829(3) 0.02917(8) Uani d 1
C C1 0.0793(3) 0.2953(2) 0.1246(2) 0.0358(6) Uani d 1
O O1 0.0059(3) 0.21830(19) 0.08102(19) 0.0525(7) Uani d 1
C C2 0.1858(4) 0.4120(2) 0.2920(2) 0.0380(6) Uani d 1
O O2 0.1849(4) 0.4145(2) 0.36216(18) 0.0592(7) Uani d 1
C C11 0.5482(3) 0.29580(17) 0.22389(16) 0.0225(4) Uani d 1
N N12 0.6730(2) 0.33670(15) 0.21310(15) 0.0256(4) Uani d 1
C C13 0.7739(3) 0.2930(2) 0.2268(2) 0.0314(5) Uani d 1
H H13A 0.8686 0.3088 0.2233 0.038 Uiso calc 1
C C14 0.7108(3) 0.2234(2) 0.2460(2) 0.0325(5) Uani d 1
H H14A 0.7523 0.1804 0.2587 0.039 Uiso calc 1
N N15 0.5738(2) 0.22680(15) 0.24362(15) 0.0246(4) Uani d 1
C C21 0.2042(5) 0.4542(3) 0.0856(3) 0.0554(10) Uani d 1
H H21A 0.1959 0.4125 0.0232 0.066 Uiso calc 1
C C22 0.3344(4) 0.5042(3) 0.1624(3) 0.0481(8) Uani d 1
H H22A 0.4348 0.5044 0.1648 0.058 Uiso calc 1
C C23 0.2972(5) 0.5542(2) 0.2346(3) 0.0521(9) Uani d 1
H H23A 0.3669 0.5972 0.2981 0.063 Uiso calc 1
C C24 0.1449(6) 0.5366(3) 0.2017(4) 0.0666(13) Uani d 1
H H24A 0.0886 0.5648 0.2379 0.080 Uiso calc 1
C C25 0.0881(5) 0.4757(3) 0.1108(4) 0.0664(14) Uani d 1
H H25A -0.0165 0.4520 0.0694 0.080 Uiso calc 1
C C31 0.6981(3) 0.41725(19) 0.19382(19) 0.0283(5) Uani d 1
C C32 0.6605(3) 0.4033(2) 0.1025(2) 0.0336(6) Uani d 1
C C33 0.6875(4) 0.4832(3) 0.0861(2) 0.0428(7) Uani d 1
H H33A 0.6626 0.4769 0.0251 0.051 Uiso calc 1
C C34 0.7498(4) 0.5709(3) 0.1575(3) 0.0457(8) Uani d 1
H H34A 0.7689 0.6242 0.1451 0.055 Uiso calc 1
C C35 0.7847(4) 0.5819(2) 0.2468(3) 0.0417(7) Uani d 1
H H35A 0.8260 0.6427 0.2951 0.050 Uiso calc 1
C C36 0.7600(3) 0.5047(2) 0.2672(2) 0.0334(5) Uani d 1
C C37 0.5924(4) 0.3074(2) 0.0242(2) 0.0395(6) Uani d 1
H H37A 0.5878 0.2609 0.0509 0.047 Uiso calc 1
C C371 0.6846(5) 0.2915(3) -0.0351(3) 0.0612(11) Uani d 1
H H37B 0.6375 0.2288 -0.0851 0.092 Uiso calc 1
H H37C 0.6938 0.3377 -0.0605 0.092 Uiso calc 1
H H37D 0.7820 0.2977 0.0019 0.092 Uiso calc 1
C C372 0.4370(5) 0.2908(5) -0.0326(4) 0.0847(18) Uani d 1
H H37E 0.3956 0.2283 -0.0828 0.127 Uiso calc 1
H H37F 0.3773 0.2964 0.0059 0.127 Uiso calc 1
H H37G 0.4378 0.3371 -0.0577 0.127 Uiso calc 1
C C38 0.7932(4) 0.5178(2) 0.3658(2) 0.0391(6) Uani d 1
H H38A 0.7735 0.4547 0.3656 0.047 Uiso calc 1
C C381 0.9552(4) 0.5754(3) 0.4253(3) 0.0591(10) Uani d 1
H H38B 0.9723 0.5823 0.4880 0.089 Uiso calc 1
H H38C 1.0174 0.5436 0.4007 0.089 Uiso calc 1
H H38D 0.9788 0.6370 0.4249 0.089 Uiso calc 1
C C382 0.6916(5) 0.5606(3) 0.4051(2) 0.0503(8) Uani d 1
H H38E 0.7143 0.5685 0.4684 0.075 Uiso calc 1
H H38F 0.7050 0.6213 0.4033 0.075 Uiso calc 1
H H38G 0.5898 0.5195 0.3688 0.075 Uiso calc 1
C C41 0.4722(3) 0.16264(19) 0.2612(2) 0.0292(5) Uani d 1
C C42 0.3728(3) 0.0801(2) 0.1883(2) 0.0367(6) Uani d 1
C C43 0.2775(4) 0.0193(2) 0.2077(3) 0.0472(8) Uani d 1
H H43A 0.2086 -0.0376 0.1594 0.057 Uiso calc 1
C C44 0.2818(4) 0.0405(3) 0.2957(3) 0.0518(9) Uani d 1
H H44A 0.2159 -0.0017 0.3076 0.062 Uiso calc 1
C C45 0.3814(4) 0.1226(3) 0.3668(3) 0.0478(8) Uani d 1
H H45A 0.3830 0.1364 0.4272 0.057 Uiso calc 1
C C46 0.4794(3) 0.1856(2) 0.3514(2) 0.0351(6) Uani d 1
C C47 0.3627(4) 0.0580(2) 0.0903(2) 0.0465(8) Uani d 1
H H47A 0.4528 0.1014 0.0922 0.056 Uiso calc 1
C C471 0.3548(6) -0.0408(3) 0.0382(4) 0.0680(13) Uani d 1
H H47B 0.3485 -0.0510 -0.0241 0.102 Uiso calc 1
H H47C 0.4428 -0.0503 0.0690 0.102 Uiso calc 1
H H47D 0.2680 -0.0847 0.0362 0.102 Uiso calc 1
C C472 0.2304(6) 0.0767(4) 0.0410(3) 0.0709(14) Uani d 1
H H47E 0.2374 0.1407 0.0756 0.106 Uiso calc 1
H H47F 0.2289 0.0680 -0.0203 0.106 Uiso calc 1
H H47G 0.1402 0.0333 0.0361 0.106 Uiso calc 1
C C48 0.5858(4) 0.2768(3) 0.4302(2) 0.0422(7) Uani d 1
H H48A 0.6598 0.3053 0.4083 0.051 Uiso calc 1
C C481 0.5068(6) 0.3441(3) 0.4595(3) 0.0678(12) Uani d 1
H H48B 0.5769 0.4024 0.5102 0.102 Uiso calc 1
H H48C 0.4613 0.3569 0.4080 0.102 Uiso calc 1
H H48D 0.4309 0.3166 0.4791 0.102 Uiso calc 1
C C482 0.6673(5) 0.2611(4) 0.5111(3) 0.0617(11) Uani d 1
H H48E 0.7176 0.2175 0.4909 0.093 Uiso calc 1
H H48F 0.7392 0.3206 0.5590 0.093 Uiso calc 1
H H48G 0.5972 0.2353 0.5353 0.093 Uiso calc 1
C C51 0.4722(7) 0.1568(5) 0.6799(5) 0.130(4) Uani d 1
H H51A 0.5543 0.1862 0.7354 0.156 Uiso calc 1
C C52 0.3730(6) 0.2019(5) 0.6625(4) 0.101(2) Uani d 1
H H52A 0.3901 0.2631 0.7049 0.121 Uiso calc 1
C C53 0.2491(7) 0.1571(4) 0.5829(4) 0.0853(17) Uani d 1
H H53A 0.1809 0.1873 0.5714 0.102 Uiso calc 1
C C54 0.2258(6) 0.0680(4) 0.5203(4) 0.0773(15) Uani d 1
H H54A 0.1397 0.0368 0.4670 0.093 Uiso calc 1
C C55 0.3273(7) 0.0242(4) 0.5349(4) 0.091(2) Uani d 1
H H55A 0.3130 -0.0354 0.4905 0.109 Uiso calc 1
C C56 0.4503(7) 0.0684(5) 0.6154(5) 0.124(4) Uani d 1
H H56A 0.5191 0.0385 0.6263 0.149 Uiso calc 1
C C61 -0.1549(6) 0.0347(3) 0.2269(3) 0.0610(11) Uani d 1
H H61A -0.2235 -0.0205 0.1763 0.073 Uiso calc 1
C C62 -0.1640(7) 0.0554(4) 0.3118(4) 0.0710(14) Uani d 1
H H62A -0.2373 0.0150 0.3209 0.085 Uiso calc 1
C C63 -0.0623(8) 0.1377(5) 0.3845(3) 0.0814(18) Uani d 1
H H63A -0.0667 0.1537 0.4438 0.098 Uiso calc 1
C C64 0.0439(6) 0.1957(4) 0.3709(3) 0.0742(16) Uani d 1
H H64A 0.1125 0.2516 0.4206 0.089 Uiso calc 1
C C65 0.0500(5) 0.1723(3) 0.2858(3) 0.0585(10) Uani d 1
H H65A 0.1236 0.2120 0.2764 0.070 Uiso calc 1
C C66 -0.0485(5) 0.0923(3) 0.2139(3) 0.0544(9) Uani d 1
H H66A -0.0431 0.0767 0.1549 0.065 Uiso calc 1
C C71 -0.0349(4) 0.2282(3) -0.1360(2) 0.0526(9) Uani d 1
H H71A -0.0364 0.2429 -0.0762 0.063 Uiso calc 1
C C72 -0.1196(4) 0.2561(3) -0.1941(2) 0.0525(9) Uani d 1
H H72A -0.1771 0.2914 -0.1732 0.063 Uiso calc 1
C C73 -0.1204(4) 0.2323(3) -0.2826(2) 0.0545(9) Uani d 1
H H73A -0.1809 0.2496 -0.3227 0.065 Uiso calc 1
C C74 -0.0326(4) 0.1831(3) -0.3126(3) 0.0608(11) Uani d 1
H H74A -0.0317 0.1681 -0.3726 0.073 Uiso calc 1
C C75 0.0539(5) 0.1561(3) -0.2543(3) 0.0680(13) Uani d 1
H H75A 0.1138 0.1225 -0.2744 0.082 Uiso calc 1
C C76 0.0522(4) 0.1785(3) -0.1662(3) 0.0644(13) Uani d 1
H H76A 0.1107 0.1598 -0.1266 0.077 Uiso calc 1

loop_
_atom_site_aniso_label
_atom_site_aniso_U_11
_atom_site_aniso_U_22
_atom_site_aniso_U_33
_atom_site_aniso_U_12
_atom_site_aniso_U_13
_atom_site_aniso_U_23
Au1 0.02179(6) 0.02859(6) 0.03281(6) 0.01164(4) 0.01219(4) 0.01636(4)
Fe1 0.02462(18) 0.03294(19) 0.03586(19) 0.01371(15) 0.01192(15) 0.01810(16)
C1 0.0307(13) 0.0436(16) 0.0367(13) 0.0124(12) 0.0113(11) 0.0221(12)
O1 0.0479(15) 0.0422(13) 0.0493(14) 0.0022(11) 0.0048(11) 0.0167(11)
C2 0.0340(14) 0.0425(16) 0.0410(14) 0.0166(12) 0.0163(12) 0.0175(12)
O2 0.071(2) 0.0723(19) 0.0415(13) 0.0257(16) 0.0283(13) 0.0255(13)
C11 0.0187(10) 0.0260(10) 0.0292(10) 0.0112(8) 0.0113(8) 0.0148(9)
N12 0.0236(10) 0.0276(10) 0.0321(10) 0.0108(8) 0.0135(8) 0.0162(8)
C13 0.0245(12) 0.0341(13) 0.0433(14) 0.0136(10) 0.0173(11) 0.0193(11)
C14 0.0273(12) 0.0331(13) 0.0453(14) 0.0175(10) 0.0154(11) 0.0198(11)
N15 0.0229(10) 0.0237(9) 0.0302(9) 0.0090(8) 0.0116(8) 0.0129(8)
C21 0.074(3) 0.0478(19) 0.0469(18) 0.0110(18) 0.0193(18) 0.0315(16)
C22 0.0400(17) 0.0452(18) 0.074(2) 0.0162(14) 0.0264(17) 0.0375(18)
C23 0.060(2) 0.0309(15) 0.060(2) 0.0123(15) 0.0168(18) 0.0181(15)
C24 0.073(3) 0.057(2) 0.114(4) 0.048(2) 0.056(3) 0.054(3)
C25 0.043(2) 0.068(3) 0.101(4) 0.0167(18) 0.008(2) 0.065(3)
C31 0.0264(12) 0.0290(12) 0.0367(13) 0.0102(9) 0.0160(10) 0.0183(10)
C32 0.0314(13) 0.0387(14) 0.0387(13) 0.0124(11) 0.0168(11) 0.0221(12)
C33 0.0455(18) 0.0494(18) 0.0481(17) 0.0157(14) 0.0225(14) 0.0335(15)
C34 0.0485(19) 0.0425(17) 0.065(2) 0.0172(14) 0.0294(17) 0.0367(16)
C35 0.0446(17) 0.0310(14) 0.0560(18) 0.0124(12) 0.0252(15) 0.0213(13)
C36 0.0325(14) 0.0318(13) 0.0402(14) 0.0110(11) 0.0179(11) 0.0167(11)
C37 0.0400(16) 0.0448(16) 0.0327(13) 0.0098(13) 0.0140(12) 0.0176(12)
C371 0.059(2) 0.062(2) 0.058(2) 0.020(2) 0.032(2) 0.0134(19)
C372 0.043(2) 0.093(4) 0.071(3) 0.017(2) 0.002(2) 0.000(3)
C38 0.0441(17) 0.0308(14) 0.0369(14) 0.0095(12) 0.0132(12) 0.0116(11)
C381 0.043(2) 0.059(2) 0.056(2) 0.0139(18) 0.0051(17) 0.0143(19)
C382 0.054(2) 0.057(2) 0.0395(16) 0.0184(17) 0.0219(15) 0.0164(15)
C41 0.0270(12) 0.0275(11) 0.0424(14) 0.0125(9) 0.0154(10) 0.0214(11)
C42 0.0329(14) 0.0297(13) 0.0494(16) 0.0097(11) 0.0167(12) 0.0181(12)
C43 0.0392(17) 0.0339(15) 0.066(2) 0.0044(13) 0.0178(15) 0.0241(15)
C44 0.0399(18) 0.051(2) 0.077(3) 0.0094(15) 0.0252(17) 0.043(2)
C45 0.0412(17) 0.061(2) 0.059(2) 0.0149(16) 0.0247(15) 0.0424(18)
C46 0.0302(13) 0.0417(15) 0.0429(14) 0.0126(11) 0.0151(11) 0.0271(13)
C47 0.0467(19) 0.0315(14) 0.0442(16) 0.0030(13) 0.0158(14) 0.0041(12)
C471 0.063(3) 0.043(2) 0.079(3) 0.0101(19) 0.033(2) 0.003(2)
C472 0.084(3) 0.072(3) 0.0430(19) 0.031(3) 0.008(2) 0.016(2)
C48 0.0415(16) 0.0520(18) 0.0346(14) 0.0113(14) 0.0150(12) 0.0221(13)
C481 0.076(3) 0.057(2) 0.058(2) 0.027(2) 0.014(2) 0.015(2)
C482 0.051(2) 0.085(3) 0.0443(19) 0.019(2) 0.0069(17) 0.032(2)
C51 0.049(3) 0.224(11) 0.082(4) 0.002(5) 0.011(3) 0.063(6)
C52 0.091(5) 0.099(5) 0.099(5) 0.014(4) 0.053(4) 0.026(4)
C53 0.083(4) 0.108(5) 0.095(4) 0.039(4) 0.050(3) 0.059(4)
C54 0.075(3) 0.100(4) 0.076(3) 0.024(3) 0.041(3) 0.052(3)
C55 0.128(6) 0.078(4) 0.102(4) 0.039(4) 0.077(4) 0.052(3)
C56 0.108(6) 0.224(11) 0.165(8) 0.121(7) 0.096(6) 0.149(9)
C61 0.081(3) 0.0405(18) 0.066(2) 0.031(2) 0.027(2) 0.0203(18)
C62 0.094(4) 0.072(3) 0.094(4) 0.051(3) 0.054(3) 0.061(3)
C63 0.109(5) 0.118(5) 0.048(2) 0.077(4) 0.030(3) 0.044(3)
C64 0.068(3) 0.085(3) 0.047(2) 0.039(3) -0.001(2) 0.009(2)
C65 0.049(2) 0.059(2) 0.063(2) 0.0245(19) 0.0138(19) 0.022(2)
C66 0.063(2) 0.054(2) 0.054(2) 0.0317(19) 0.0257(19) 0.0208(17)
C71 0.053(2) 0.0476(19) 0.0440(17) 0.0003(16) 0.0094(15) 0.0212(15)
C72 0.051(2) 0.054(2) 0.066(2) 0.0251(17) 0.0298(18) 0.0300(18)
C73 0.052(2) 0.059(2) 0.058(2) 0.0195(18) 0.0157(17) 0.0341(19)
C74 0.080(3) 0.0412(19) 0.057(2) 0.0080(19) 0.037(2) 0.0164(17)
C75 0.068(3) 0.046(2) 0.115(4) 0.029(2) 0.054(3) 0.041(2)
C76 0.0404(19) 0.062(2) 0.097(3) 0.0135(18) 0.010(2) 0.053(3)

loop_
_atom_type_symbol
_atom_type_description
_atom_type_scat_dispersion_real
_atom_type_scat_dispersion_imag
_atom_type_scat_source
C C 0.0033 0.0016 'International Tables Vol C Tables 4.2.6.8 and 6.1.1.4'
H H 0.0000 0.0000 'International Tables Vol C Tables 4.2.6.8 and 6.1.1.4'
Au Au -2.0133 8.8022 'International Tables Vol C Tables 4.2.6.8 and 6.1.1.4'
Fe Fe 0.3463 0.8444 'International Tables Vol C Tables 4.2.6.8 and 6.1.1.4'
N N 0.0061 0.0033 'International Tables Vol C Tables 4.2.6.8 and 6.1.1.4'
O O 0.0106 0.0060 'International Tables Vol C Tables 4.2.6.8 and 6.1.1.4'

loop_
_geom_angle_atom_site_label_1
_geom_angle_atom_site_label_2
_geom_angle_atom_site_label_3
_geom_angle
C11 Au1 Fe1 171.02(7)
C2 Fe1 C1 94.57(15)
C2 Fe1 C21 163.94(16)
C1 Fe1 C21 101.24(15)
C2 Fe1 C24 101.16(19)
C1 Fe1 C24 134.74(19)
C21 Fe1 C24 65.5(2)
C2 Fe1 C23 98.61(17)
C1 Fe1 C23 166.59(16)
C21 Fe1 C23 65.49(17)
C24 Fe1 C23 39.64(19)
C2 Fe1 C25 133.4(2)
C1 Fe1 C25 103.28(17)
C21 Fe1 C25 39.6(2)
C24 Fe1 C25 38.5(2)
C23 Fe1 C25 65.60(18)
C2 Fe1 C22 128.57(16)
C1 Fe1 C22 130.97(16)
C21 Fe1 C22 39.17(16)
C24 Fe1 C22 65.79(17)
C23 Fe1 C22 38.91(17)
C25 Fe1 C22 65.94(16)
C2 Fe1 Au1 82.17(11)
C1 Fe1 Au1 78.48(10)
C21 Fe1 Au1 103.67(14)
C24 Fe1 Au1 145.31(15)
C23 Fe1 Au1 105.68(12)
C25 Fe1 Au1 143.20(17)
C22 Fe1 Au1 84.98(10)
O1 C1 Fe1 177.2(3)
O2 C2 Fe1 176.9(3)
N15 C11 N12 103.9(2)
N15 C11 Au1 132.60(19)
N12 C11 Au1 123.47(17)
C11 N12 C13 111.3(2)
C11 N12 C31 124.2(2)
C13 N12 C31 124.5(2)
C14 C13 N12 106.2(2)
C14 C13 H13A 126.9
N12 C13 H13A 126.9
C13 C14 N15 106.6(2)
C13 C14 H14A 126.7
N15 C14 H14A 126.7
C11 N15 C14 112.0(2)
C11 N15 C41 124.9(2)
C14 N15 C41 123.1(2)
C22 C21 C25 108.3(4)
C22 C21 Fe1 71.4(2)
C25 C21 Fe1 70.4(2)
C22 C21 H21A 125.8
C25 C21 H21A 125.8
Fe1 C21 H21A 125.8
C23 C22 C21 107.1(4)
C23 C22 Fe1 69.5(2)
C21 C22 Fe1 69.4(2)
C23 C22 H22A 126.5
C21 C22 H22A 126.5
Fe1 C22 H22A 126.5
C22 C23 C24 108.3(4)
C22 C23 Fe1 71.5(2)
C24 C23 Fe1 70.2(2)
C22 C23 H23A 125.8
C24 C23 H23A 125.8
Fe1 C23 H23A 125.8
C25 C24 C23 108.4(4)
C25 C24 Fe1 71.0(2)
C23 C24 Fe1 70.2(2)
C25 C24 H24A 125.8
C23 C24 H24A 125.8
Fe1 C24 H24A 125.8
C24 C25 C21 107.9(4)
C24 C25 Fe1 70.5(2)
C21 C25 Fe1 70.0(2)
C24 C25 H25A 126.0
C21 C25 H25A 126.0
Fe1 C25 H25A 126.0
C32 C31 C36 123.7(3)
C32 C31 N12 118.2(3)
C36 C31 N12 118.1(2)
C31 C32 C33 116.8(3)
C31 C32 C37 122.4(3)
C33 C32 C37 120.8(3)
C34 C33 C32 120.9(3)
C34 C33 H33A 119.5
C32 C33 H33A 119.5
C35 C34 C33 120.6(3)
C35 C34 H34A 119.7
C33 C34 H34A 119.7
C34 C35 C36 121.0(3)
C34 C35 H35A 119.5
C36 C35 H35A 119.5
C31 C36 C35 117.1(3)
C31 C36 C38 122.5(3)
C35 C36 C38 120.4(3)
C32 C37 C372 111.2(4)
C32 C37 C371 111.6(3)
C372 C37 C371 110.8(4)
C32 C37 H37A 107.7
C372 C37 H37A 107.7
C371 C37 H37A 107.7
C37 C371 H37B 109.5
C37 C371 H37C 109.5
H37B C371 H37C 109.5
C37 C371 H37D 109.5
H37B C371 H37D 109.5
H37C C371 H37D 109.5
C37 C372 H37E 109.5
C37 C372 H37F 109.5
H37E C372 H37F 109.5
C37 C372 H37G 109.5
H37E C372 H37G 109.5
H37F C372 H37G 109.5
C36 C38 C382 110.5(3)
C36 C38 C381 111.8(3)
C382 C38 C381 111.5(3)
C36 C38 H38A 107.6
C382 C38 H38A 107.6
C381 C38 H38A 107.6
C38 C381 H38B 109.5
C38 C381 H38C 109.5
H38B C381 H38C 109.5
C38 C381 H38D 109.5
H38B C381 H38D 109.5
H38C C381 H38D 109.5
C38 C382 H38E 109.5
C38 C382 H38F 109.5
H38E C382 H38F 109.5
C38 C382 H38G 109.5
H38E C382 H38G 109.5
H38F C382 H38G 109.5
C42 C41 C46 122.6(3)
C42 C41 N15 119.0(3)
C46 C41 N15 118.4(3)
C41 C42 C43 117.6(3)
C41 C42 C47 121.9(3)
C43 C42 C47 120.5(3)
C44 C43 C42 120.9(3)
C44 C43 H43A 119.5
C42 C43 H43A 119.5
C43 C44 C45 120.4(3)
C43 C44 H44A 119.8
C45 C44 H44A 119.8
C44 C45 C46 121.0(3)
C44 C45 H45A 119.5
C46 C45 H45A 119.5
C45 C46 C41 117.4(3)
C45 C46 C48 120.3(3)
C41 C46 C48 122.3(3)
C471 C47 C42 113.0(4)
C471 C47 C472 110.7(4)
C42 C47 C472 109.3(3)
C471 C47 H47A 107.9
C42 C47 H47A 107.9
C472 C47 H47A 107.9
C47 C471 H47B 109.5
C47 C471 H47C 109.5
H47B C471 H47C 109.5
C47 C471 H47D 109.5
H47B C471 H47D 109.5
H47C C471 H47D 109.5
C47 C472 H47E 109.5
C47 C472 H47F 109.5
H47E C472 H47F 109.5
C47 C472 H47G 109.5
H47E C472 H47G 109.5
H47F C472 H47G 109.5
C481 C48 C46 110.7(3)
C481 C48 C482 110.6(3)
C46 C48 C482 111.6(3)
C481 C48 H48A 107.9
C46 C48 H48A 107.9
C482 C48 H48A 107.9
C48 C481 H48B 109.5
C48 C481 H48C 109.5
H48B C481 H48C 109.5
C48 C481 H48D 109.5
H48B C481 H48D 109.5
H48C C481 H48D 109.5
C48 C482 H48E 109.5
C48 C482 H48F 109.5
H48E C482 H48F 109.5
C48 C482 H48G 109.5
H48E C482 H48G 109.5
H48F C482 H48G 109.5
C52 C51 C56 119.9(6)
C52 C51 H51A 120.0
C56 C51 H51A 120.0
C53 C52 C51 120.0(6)
C53 C52 H52A 120.0
C51 C52 H52A 120.0
C54 C53 C52 119.7(6)
C54 C53 H53A 120.1
C52 C53 H53A 120.1
C53 C54 C55 120.7(6)
C53 C54 H54A 119.6
C55 C54 H54A 119.6
C54 C55 C56 119.5(6)
C54 C55 H55A 120.3
C56 C55 H55A 120.3
C55 C56 C51 120.0(6)
C55 C56 H56A 120.0
C51 C56 H56A 120.0
C66 C61 C62 121.0(5)
C66 C61 H61A 119.5
C62 C61 H61A 119.5
C61 C62 C63 118.1(5)
C61 C62 H62A 121.0
C63 C62 H62A 121.0
C64 C63 C62 120.7(5)
C64 C63 H63A 119.7
C62 C63 H63A 119.7
C65 C64 C63 119.5(5)
C65 C64 H64A 120.3
C63 C64 H64A 120.3
C66 C65 C64 120.7(5)
C66 C65 H65A 119.6
C64 C65 H65A 119.6
C65 C66 C61 120.1(4)
C65 C66 H66A 120.0
C61 C66 H66A 120.0
C76 C71 C72 119.6(3)
C76 C71 H71A 120.2
C72 C71 H71A 120.2
C73 C72 C71 120.2(3)
C73 C72 H72A 119.9
C71 C72 H72A 119.9
C72 C73 C74 120.1(3)
C72 C73 H73A 119.9
C74 C73 H73A 119.9
C75 C74 C73 119.9(4)
C75 C74 H74A 120.1
C73 C74 H74A 120.1
C76 C75 C74 119.8(4)
C76 C75 H75A 120.1
C74 C75 H75A 120.1
C75 C76 C71 120.4(3)
C75 C76 H76A 119.8
C71 C76 H76A 119.8

loop_
_geom_bond_atom_site_label_1
_geom_bond_atom_site_label_2
_geom_bond_distance
Au1 C11 2.019(2)
Au1 Fe1 2.5093(4)
Fe1 C2 1.732(3)
Fe1 C1 1.741(3)
Fe1 C21 2.085(4)
Fe1 C24 2.084(4)
Fe1 C23 2.085(4)
Fe1 C25 2.090(3)
Fe1 C22 2.111(4)
C1 O1 1.154(4)
C2 O2 1.161(4)
C11 N15 1.336(3)
C11 N12 1.366(3)
N12 C13 1.385(3)
N12 C31 1.439(3)
C13 C14 1.348(4)
C13 H13A 0.9500
C14 N15 1.383(3)
C14 H14A 0.9500
N15 C41 1.448(3)
C21 C22 1.407(6)
C21 C25 1.413(7)
C21 H21A 1.0000
C22 C23 1.398(6)
C22 H22A 1.0000
C23 C24 1.414(7)
C23 H23A 1.0000
C24 C25 1.375(8)
C24 H24A 1.0000
C25 H25A 1.0000
C31 C32 1.398(4)
C31 C36 1.392(4)
C32 C33 1.401(4)
C32 C37 1.512(5)
C33 C34 1.381(6)
C33 H33A 0.9500
C34 C35 1.381(5)
C34 H34A 0.9500
C35 C36 1.398(4)
C35 H35A 0.9500
C36 C38 1.522(4)
C37 C372 1.518(6)
C37 C371 1.519(5)
C37 H37A 1.0000
C371 H37B 0.9800
C371 H37C 0.9800
C371 H37D 0.9800
C372 H37E 0.9800
C372 H37F 0.9800
C372 H37G 0.9800
C38 C382 1.521(5)
C38 C381 1.540(5)
C38 H38A 1.0000
C381 H38B 0.9800
C381 H38C 0.9800
C381 H38D 0.9800
C382 H38E 0.9800
C382 H38F 0.9800
C382 H38G 0.9800
C41 C42 1.395(4)
C41 C46 1.400(4)
C42 C43 1.396(4)
C42 C47 1.522(5)
C43 C44 1.378(6)
C43 H43A 0.9500
C44 C45 1.381(6)
C44 H44A 0.9500
C45 C46 1.393(4)
C45 H45A 0.9500
C46 C48 1.521(5)
C47 C471 1.517(5)
C47 C472 1.533(6)
C47 H47A 1.0000
C471 H47B 0.9800
C471 H47C 0.9800
C471 H47D 0.9800
C472 H47E 0.9800
C472 H47F 0.9800
C472 H47G 0.9800
C48 C481 1.517(6)
C48 C482 1.530(5)
C48 H48A 1.0000
C481 H48B 0.9800
C481 H48C 0.9800
C481 H48D 0.9800
C482 H48E 0.9800
C482 H48F 0.9800
C482 H48G 0.9800
C51 C52 1.399(2)
C51 C56 1.400(2)
C51 H51A 0.9500
C52 C53 1.394(2)
C52 H52A 0.9500
C53 C54 1.393(2)
C53 H53A 0.9500
C54 C55 1.394(2)
C54 H54A 0.9500
C55 C56 1.397(2)
C55 H55A 0.9500
C56 H56A 0.9500
C61 C66 1.368(7)
C61 C62 1.374(7)
C61 H61A 0.9500
C62 C63 1.398(9)
C62 H62A 0.9500
C63 C64 1.376(9)
C63 H63A 0.9500
C64 C65 1.362(7)
C64 H64A 0.9500
C65 C66 1.365(6)
C65 H65A 0.9500
C66 H66A 0.9500
C71 C76 1.3937(19)
C71 C72 1.3930(19)
C71 H71A 0.9500
C72 C73 1.3925(19)
C72 H72A 0.9500
C73 C74 1.3941(19)
C73 H73A 0.9500
C74 C75 1.3943(19)
C74 H74A 0.9500
C75 C76 1.394(2)
C75 H75A 0.9500
C76 H76A 0.9500

loop_
_geom_hbond_atom_site_label_D
_geom_hbond_atom_site_label_H
_geom_hbond_atom_site_label_A
_geom_hbond_site_symmetry_A
_geom_hbond_distance_DH
_geom_hbond_distance_HA
_geom_hbond_distance_DA
_geom_hbond_angle_DHA
C14 H14A Cg(C61) 1_655 0.95 2.74 3.37 158.0
C62 H62A Cg(C51) 2_556 0.95 3.00 3.88 155.2
C45 H45A Cg(C51) . 0.95 3.12 4.03 161.7

loop_
_geom_torsion_atom_site_label_1
_geom_torsion_atom_site_label_2
_geom_torsion_atom_site_label_3
_geom_torsion_atom_site_label_4
_geom_torsion
N15 C11 N12 C13 -0.3(3)
Au1 C11 N12 C13 179.75(19)
N15 C11 N12 C31 -177.9(2)
Au1 C11 N12 C31 2.2(4)
C11 N12 C13 C14 0.3(3)
C31 N12 C13 C14 177.8(3)
N12 C13 C14 N15 -0.1(3)
N12 C11 N15 C14 0.3(3)
Au1 C11 N15 C14 -179.8(2)
N12 C11 N15 C41 180.0(2)
Au1 C11 N15 C41 -0.1(4)
C13 C14 N15 C11 -0.1(3)
C13 C14 N15 C41 -179.8(3)
C25 C21 C22 C23 1.4(4)
Fe1 C21 C22 C23 -59.6(3)
C25 C21 C22 Fe1 61.1(3)
C21 C22 C23 C24 -1.3(4)
Fe1 C22 C23 C24 -60.9(3)
C21 C22 C23 Fe1 59.5(2)
C22 C23 C24 C25 0.7(5)
Fe1 C23 C24 C25 -61.0(3)
C22 C23 C24 Fe1 61.7(3)
C23 C24 C25 C21 0.2(5)
Fe1 C24 C25 C21 -60.3(3)
C23 C24 C25 Fe1 60.5(3)
C22 C21 C25 C24 -1.0(4)
Fe1 C21 C25 C24 60.7(3)
C22 C21 C25 Fe1 -61.7(3)
C11 N12 C31 C32 -92.5(3)
C13 N12 C31 C32 90.2(3)
C11 N12 C31 C36 88.1(3)
C13 N12 C31 C36 -89.2(3)
C36 C31 C32 C33 -0.2(5)
N12 C31 C32 C33 -179.5(3)
C36 C31 C32 C37 -179.5(3)
N12 C31 C32 C37 1.2(4)
C31 C32 C33 C34 0.7(5)
C37 C32 C33 C34 -180.0(3)
C32 C33 C34 C35 -1.1(6)
C33 C34 C35 C36 1.0(6)
C32 C31 C36 C35 0.1(5)
N12 C31 C36 C35 179.4(3)
C32 C31 C36 C38 177.1(3)
N12 C31 C36 C38 -3.6(4)
C34 C35 C36 C31 -0.5(5)
C34 C35 C36 C38 -177.5(3)
C31 C32 C37 C372 114.1(4)
C33 C32 C37 C372 -65.2(5)
C31 C32 C37 C371 -121.7(4)
C33 C32 C37 C371 59.0(5)
C31 C36 C38 C382 -111.0(3)
C35 C36 C38 C382 65.9(4)
C31 C36 C38 C381 124.2(3)
C35 C36 C38 C381 -58.9(4)
C11 N15 C41 C42 90.2(3)
C14 N15 C41 C42 -90.2(3)
C11 N15 C41 C46 -90.7(3)
C14 N15 C41 C46 88.9(3)
C46 C41 C42 C43 0.2(5)
N15 C41 C42 C43 179.3(3)
C46 C41 C42 C47 177.7(3)
N15 C41 C42 C47 -3.2(4)
C41 C42 C43 C44 0.2(5)
C47 C42 C43 C44 -177.4(4)
C42 C43 C44 C45 -0.2(6)
C43 C44 C45 C46 -0.1(6)
C44 C45 C46 C41 0.4(5)
C44 C45 C46 C48 178.5(3)
C42 C41 C46 C45 -0.5(5)
N15 C41 C46 C45 -179.6(3)
C42 C41 C46 C48 -178.5(3)
N15 C41 C46 C48 2.4(4)
C41 C42 C47 C471 134.5(4)
C43 C42 C47 C471 -48.0(5)
C41 C42 C47 C472 -101.7(4)
C43 C42 C47 C472 75.8(4)
C45 C46 C48 C481 -74.1(4)
C41 C46 C48 C481 103.8(4)
C45 C46 C48 C482 49.5(5)
C41 C46 C48 C482 -132.5(3)
C56 C51 C52 C53 2.8(11)
C51 C52 C53 C54 -0.9(10)
C52 C53 C54 C55 -2.0(9)
C53 C54 C55 C56 3.1(8)
C54 C55 C56 C51 -1.1(10)
C52 C51 C56 C55 -1.8(12)
C66 C61 C62 C63 0.7(7)
C61 C62 C63 C64 -0.3(7)
C62 C63 C64 C65 -0.2(8)
C63 C64 C65 C66 0.3(7)
C64 C65 C66 C61 0.0(7)
C62 C61 C66 C65 -0.6(7)
C76 C71 C72 C73 1.7(6)
C71 C72 C73 C74 -2.1(6)
C72 C73 C74 C75 1.3(7)
C73 C74 C75 C76 -0.1(7)
C74 C75 C76 C71 -0.3(7)
C72 C71 C76 C75 -0.5(6)

_cod_database_fobs_code 2019943
